data_7214847
loop_
_publ_author_name
'Cheng, Lin'
'Zhang, Limin'
'Cao, Qingna'
'Gou, Shaohua'
'Zhang, Xiuying'
'Fang, Lei'

_publ_section_title
;
 Temperature-induced chiral Ag(i) coordination polymers with structural
 variation from 1D to 2D: synthesis, luminescence and SHG response
;
_journal_issue 21
_journal_name_full CrystEngComm
_journal_page_first 7502
_journal_paper_doi 10.1039/c2ce26198g
_journal_volume 14
_journal_year 2012
_chemical_formula_sum 'C36 H48 Ag2.5 B2.5 F10 N8'
_chemical_formula_weight 1079.52
_chemical_name_systematic
;
?
;
_space_group_IT_number 5
_symmetry_cell_setting monoclinic
_symmetry_space_group_name_Hall 'C 2y'
_symmetry_space_group_name_H-M 'C 1 2 1'
_atom_sites_solution_hydrogens geom
_atom_sites_solution_primary direct
_atom_sites_solution_secondary difmap
_audit_creation_method SHELXL-97
_cell_angle_alpha 90.00
_cell_angle_beta 111.702(10)
_cell_angle_gamma 90.00
_cell_formula_units_Z 4
_cell_length_a 23.97(3)
_cell_length_b 15.082(16)
_cell_length_c 13.040(14)
_cell_measurement_temperature 173(2)
_cell_volume 4380(9)
_computing_cell_refinement 'SMART (Bruker, 2000)'
_computing_data_collection 'SMART (Bruker, 2000)'
_computing_data_reduction 'SAINT (Bruker, 2000)'
_computing_molecular_graphics
;
ORTEPIII (Burnett & Johnson, 1996); ORTEP-3 for Windows (Farrugia, 1997);
PLATON (Spek, 2009)
;
_computing_publication_material 'SHELXTL (Bruker, 2000)'
_computing_structure_refinement 'SHELXL-97 (Sheldrick, 2008)'
_computing_structure_solution 'SHELXTL (Bruker, 2000)'
_diffrn_ambient_temperature 173(2)
_diffrn_measured_fraction_theta_full 0.956
_diffrn_measured_fraction_theta_max 0.956
_diffrn_measurement_device_type 'Bruker SMART APEX CCD'
_diffrn_measurement_method '\f and \w scan'
_diffrn_radiation_monochromator graphite
_diffrn_radiation_source 'fine-focus sealed tube'
_diffrn_radiation_type MoK\a
_diffrn_radiation_wavelength 0.71073
_diffrn_reflns_av_R_equivalents 0.0571
_diffrn_reflns_av_sigmaI/netI 0.1046
_diffrn_reflns_limit_h_max 26
_diffrn_reflns_limit_h_min -28
_diffrn_reflns_limit_k_max 17
_diffrn_reflns_limit_k_min -16
_diffrn_reflns_limit_l_max 15
_diffrn_reflns_limit_l_min -11
_diffrn_reflns_number 11300
_diffrn_reflns_theta_full 25.02
_diffrn_reflns_theta_max 25.02
_diffrn_reflns_theta_min 2.57
_exptl_absorpt_coefficient_mu 1.190
_exptl_absorpt_correction_T_max 0.8324
_exptl_absorpt_correction_T_min 0.7552
_exptl_absorpt_correction_type multi-scan
_exptl_absorpt_process_details 'SADABS (Sheldrick, 2008)'
_exptl_crystal_colour colorless
_exptl_crystal_density_diffrn 1.637
_exptl_crystal_density_method 'not measured'
_exptl_crystal_description block
_exptl_crystal_F_000 2160
_exptl_crystal_size_max 0.25
_exptl_crystal_size_mid 0.22
_exptl_crystal_size_min 0.16
_refine_diff_density_max 7.635
_refine_diff_density_min -1.806
_refine_diff_density_rms 0.264
_refine_ls_abs_structure_details 'Flack H D (1983), Acta Cryst. A39, 876-881'
_refine_ls_abs_structure_Flack 0.04(10)
_refine_ls_extinction_method none
_refine_ls_goodness_of_fit_ref 1.062
_refine_ls_hydrogen_treatment constr
_refine_ls_matrix_type full
_refine_ls_number_parameters 255
_refine_ls_number_reflns 6747
_refine_ls_number_restraints 31
_refine_ls_restrained_S_all 1.062
_refine_ls_R_factor_all 0.1479
_refine_ls_R_factor_gt 0.1228
_refine_ls_shift/su_max 0.000
_refine_ls_shift/su_mean 0.000
_refine_ls_structure_factor_coef Fsqd
_refine_ls_weighting_details 'calc w=1/[\s^2^(Fo^2^)+(0.0100P)^2^+350.0000P] where P=(Fo^2^+2Fc^2^)/3'
_refine_ls_weighting_scheme calc
_refine_ls_wR_factor_gt 0.2479
_refine_ls_wR_factor_ref 0.2669
_reflns_number_gt 5220
_reflns_number_total 6747
_reflns_threshold_expression >2sigma(I)
_cod_data_source_file c2ce26198g.txt
_cod_data_source_block 3
_cod_original_cell_volume 4380(8)
_cod_original_sg_symbol_H-M C2
_cod_original_formula_sum 'C36 H48 Ag2.50 B2.50 F10 N8'
_cod_database_code 7214847

loop_
_symmetry_equiv_pos_as_xyz
'x, y, z'
'-x, y, -z'
'x+1/2, y+1/2, z'
'-x+1/2, y+1/2, -z'

loop_
_atom_site_label
_atom_site_type_symbol
_atom_site_fract_x
_atom_site_fract_y
_atom_site_fract_z
_atom_site_U_iso_or_equiv
_atom_site_adp_type
_atom_site_occupancy
_atom_site_symmetry_multiplicity
_atom_site_calc_flag
_atom_site_refinement_flags
Ag1 Ag 0.70854(6) 0.70843(14) 1.41006(12) 0.0342(4) Uani 1 1 d .
Ag2 Ag 0.73176(7) 0.78983(13) 1.20894(14) 0.0373(4) Uani 1 1 d .
Ag3 Ag 0.5000 0.51167(19) 1.5000 0.0600(9) Uani 1 2 d S
C1 C 0.7566(10) 0.5971(15) 1.1797(18) 0.038(2) Uani 1 1 d .
H1A H 0.7200 0.6066 1.1190 0.045 Uiso 1 1 calc R
C2 C 0.7867(9) 0.5120(16) 1.1892(17) 0.038(2) Uani 1 1 d .
H2A H 0.7702 0.4648 1.1389 0.045 Uiso 1 1 calc R
C3 C 0.8425(9) 0.5045(15) 1.2786(17) 0.038(2) Uani 1 1 d .
H3A H 0.8666 0.4532 1.2861 0.045 Uiso 1 1 calc R
C4 C 0.8597(10) 0.5651(15) 1.3469(18) 0.038(2) Uani 1 1 d .
H4A H 0.8965 0.5582 1.4078 0.045 Uiso 1 1 calc R
C5 C 0.8264(10) 0.6448(15) 1.3379(17) 0.038(2) Uani 1 1 d .
C6 C 0.8462(9) 0.7172(16) 1.4279(17) 0.0380(15) Uani 1 1 d .
H6A H 0.8898 0.7109 1.4707 0.046 Uiso 1 1 calc R
H6B H 0.8396 0.7761 1.3919 0.046 Uiso 1 1 calc R
C7 C 0.8299(9) 0.7704(15) 1.5928(18) 0.0380(15) Uani 1 1 d .
H7A H 0.8306 0.8326 1.5669 0.046 Uiso 1 1 calc R
C8 C 0.8946(9) 0.7455(14) 1.6815(19) 0.0380(15) Uani 1 1 d .
H8A H 0.8928 0.6889 1.7187 0.046 Uiso 1 1 calc R
H8B H 0.9241 0.7390 1.6451 0.046 Uiso 1 1 calc R
C9 C 0.9128(9) 0.8213(14) 1.7649(19) 0.0380(15) Uani 1 1 d .
H9A H 0.9541 0.8106 1.8184 0.046 Uiso 1 1 calc R
H9B H 0.9131 0.8774 1.7258 0.046 Uiso 1 1 calc R
C10 C 0.8752(9) 0.8296(15) 1.8202(19) 0.0380(15) Uani 1 1 d .
H10A H 0.8879 0.8818 1.8693 0.046 Uiso 1 1 calc R
H10B H 0.8801 0.7768 1.8678 0.046 Uiso 1 1 calc R
C11 C 0.8078(9) 0.8398(15) 1.7494(19) 0.0380(15) Uani 1 1 d .
H11A H 0.8004 0.8984 1.7127 0.046 Uiso 1 1 calc R
H11B H 0.7840 0.8362 1.7972 0.046 Uiso 1 1 calc R
C12 C 0.7881(9) 0.7656(14) 1.6615(18) 0.0380(15) Uani 1 1 d .
H12A H 0.7902 0.7060 1.6964 0.046 Uiso 1 1 calc R
C13 C 0.6798(9) 0.7609(14) 1.6390(19) 0.0380(15) Uani 1 1 d .
H13A H 0.6933 0.7072 1.6853 0.046 Uiso 1 1 calc R
H13B H 0.6765 0.8105 1.6861 0.046 Uiso 1 1 calc R
C14 C 0.6192(11) 0.7442(16) 1.5430(18) 0.044(2) Uani 1 1 d .
C15 C 0.5829(10) 0.8145(17) 1.4750(18) 0.044(2) Uani 1 1 d .
H15A H 0.5937 0.8755 1.4800 0.053 Uiso 1 1 calc R
C16 C 0.5271(10) 0.7767(17) 1.3971(18) 0.044(2) Uani 1 1 d .
H16A H 0.4983 0.8167 1.3500 0.053 Uiso 1 1 calc R
C17 C 0.5141(10) 0.6953(16) 1.3876(17) 0.044(2) Uani 1 1 d .
H17A H 0.4771 0.6779 1.3324 0.053 Uiso 1 1 calc R
C18 C 0.6016(11) 0.6560(17) 1.5227(18) 0.044(2) Uani 1 1 d .
H18A H 0.6286 0.6110 1.5629 0.053 Uiso 1 1 calc R
C19 C 0.6077(9) 0.5947(13) 1.2531(17) 0.0318(18) Uani 1 1 d .
H19A H 0.6365 0.5513 1.2917 0.038 Uiso 1 1 calc R
C20 C 0.5522(9) 0.5663(13) 1.1851(17) 0.0318(18) Uani 1 1 d .
H20A H 0.5428 0.5049 1.1772 0.038 Uiso 1 1 calc R
C21 C 0.5094(9) 0.6299(13) 1.1273(17) 0.0318(18) Uani 1 1 d .
H21A H 0.4701 0.6132 1.0799 0.038 Uiso 1 1 calc R
C22 C 0.5279(8) 0.7236(13) 1.1429(16) 0.0318(18) Uani 1 1 d .
H22A H 0.5017 0.7697 1.1035 0.038 Uiso 1 1 calc R
C23 C 0.5842(9) 0.7413(13) 1.2165(18) 0.0318(18) Uani 1 1 d .
C24 C 0.6057(9) 0.8405(15) 1.2303(19) 0.0346(15) Uani 1 1 d .
H24A H 0.5708 0.8811 1.2101 0.042 Uiso 1 1 calc R
H24B H 0.6322 0.8524 1.3077 0.042 Uiso 1 1 calc R
C25 C 0.6387(8) 0.9544(15) 1.1391(19) 0.0346(15) Uani 1 1 d .
H25A H 0.6475 0.9866 1.2104 0.042 Uiso 1 1 calc R
C26 C 0.5809(8) 0.9869(14) 1.0516(18) 0.0346(15) Uani 1 1 d .
H26A H 0.5739 0.9545 0.9819 0.042 Uiso 1 1 calc R
H26B H 0.5470 0.9742 1.0752 0.042 Uiso 1 1 calc R
C27 C 0.5832(8) 1.0830(14) 1.0320(19) 0.0346(15) Uani 1 1 d .
H27A H 0.5899 1.1157 1.1015 0.042 Uiso 1 1 calc R
H27B H 0.5444 1.1026 0.9765 0.042 Uiso 1 1 calc R
C28 C 0.6323(8) 1.1036(15) 0.9921(19) 0.0346(15) Uani 1 1 d .
H28A H 0.6248 1.0719 0.9218 0.042 Uiso 1 1 calc R
H28B H 0.6322 1.1680 0.9773 0.042 Uiso 1 1 calc R
C29 C 0.6908(8) 1.0786(14) 1.0708(19) 0.0346(15) Uani 1 1 d .
H29A H 0.6989 1.1090 1.1422 0.042 Uiso 1 1 calc R
H29B H 0.7226 1.0950 1.0429 0.042 Uiso 1 1 calc R
C30 C 0.6891(8) 0.9766(14) 1.0853(19) 0.0346(15) Uani 1 1 d .
H30A H 0.6769 0.9477 1.0112 0.042 Uiso 1 1 calc R
C31 C 0.7987(8) 0.9396(15) 1.1168(18) 0.0346(15) Uani 1 1 d .
H31A H 0.7864 0.9072 1.0459 0.042 Uiso 1 1 calc R
H31B H 0.8066 1.0020 1.1030 0.042 Uiso 1 1 calc R
C32 C 0.8521(10) 0.9009(16) 1.194(2) 0.043(2) Uani 1 1 d .
C33 C 0.8714(9) 0.8211(15) 1.188(2) 0.043(2) Uani 1 1 d .
H33A H 0.8483 0.7860 1.1259 0.052 Uiso 1 1 calc R
C34 C 0.9219(9) 0.7838(18) 1.2616(18) 0.043(2) Uani 1 1 d .
H34A H 0.9313 0.7228 1.2599 0.052 Uiso 1 1 calc R
C35 C 0.9586(10) 0.8425(15) 1.340(2) 0.043(2) Uani 1 1 d .
H35A H 0.9967 0.8218 1.3886 0.052 Uiso 1 1 calc R
C36 C 0.8912(9) 0.9556(16) 1.2682(19) 0.043(2) Uani 1 1 d .
H36A H 0.8830 1.0174 1.2648 0.052 Uiso 1 1 calc R
N1 N 0.7774(8) 0.6597(12) 1.2499(14) 0.038(2) Uani 1 1 d .
N2 N 0.8143(7) 0.7131(14) 1.5031(14) 0.0380(15) Uani 1 1 d .
H2B H 0.8237 0.6573 1.5351 0.046 Uiso 1 1 calc R
N3 N 0.7250(7) 0.7849(14) 1.5789(14) 0.0380(15) Uani 1 1 d .
H3B H 0.7221 0.8455 1.5643 0.046 Uiso 1 1 calc R
N4 N 0.5491(9) 0.6326(13) 1.4502(15) 0.044(2) Uani 1 1 d .
N5 N 0.6237(7) 0.6803(10) 1.2687(14) 0.0318(18) Uani 1 1 d .
N6 N 0.6387(7) 0.8530(12) 1.1553(15) 0.0346(15) Uani 1 1 d .
H6C H 0.6154 0.8282 1.0876 0.042 Uiso 1 1 calc R
N7 N 0.7481(7) 0.9363(12) 1.1615(15) 0.0346(15) Uani 1 1 d .
H7B H 0.7608 0.9693 1.2264 0.042 Uiso 1 1 calc R
N8 N 0.9439(8) 0.9230(13) 1.3509(16) 0.043(2) Uani 1 1 d .
B1 B 0.6525(6) 0.7373(9) 0.9005(11) 0.069(2) Uani 1 1 d D
F1 F 0.6470(7) 0.6683(9) 0.8299(11) 0.069(2) Uani 1 1 d D
F2 F 0.6202(6) 0.8090(8) 0.8452(11) 0.069(2) Uani 1 1 d D
F3 F 0.6332(6) 0.7097(11) 0.9811(10) 0.069(2) Uani 1 1 d D
F4 F 0.7112(5) 0.7639(9) 0.9451(12) 0.069(2) Uani 1 1 d D
B2 B 0.5355(11) 1.0696(18) 1.350(3) 0.34(2) Uani 1 1 d D
F5 F 0.5259(14) 1.1532(18) 1.378(3) 0.34(2) Uani 1 1 d D
F6 F 0.5054(13) 1.014(2) 1.392(3) 0.34(2) Uani 1 1 d D
F7 F 0.5142(15) 1.063(3) 1.238(3) 0.34(2) Uani 1 1 d D
F8 F 0.5951(10) 1.051(2) 1.392(3) 0.34(2) Uani 1 1 d D
B3 B 0.7593(7) 0.4965(8) 1.5654(10) 0.030(2) Uani 0.50 1 d PD
F9 F 0.7526(8) 0.4108(7) 1.5920(13) 0.030(2) Uani 0.50 1 d PD
F10 F 0.7412(8) 0.5524(9) 1.6285(12) 0.030(2) Uani 0.50 1 d PD
F11 F 0.7275(8) 0.5118(10) 1.4567(9) 0.030(2) Uani 0.50 1 d PD
F12 F 0.8193(6) 0.5101(11) 1.5869(13) 0.030(2) Uani 0.50 1 d PD

loop_
_atom_site_aniso_label
_atom_site_aniso_U_11
_atom_site_aniso_U_22
_atom_site_aniso_U_33
_atom_site_aniso_U_23
_atom_site_aniso_U_13
_atom_site_aniso_U_12
Ag1 0.0263(7) 0.0462(10) 0.0274(7) -0.0012(8) 0.0068(6) -0.0027(7)
Ag2 0.0334(8) 0.0379(9) 0.0444(9) 0.0147(8) 0.0188(7) 0.0110(7)
Ag3 0.0412(14) 0.0391(16) 0.072(2) 0.000 -0.0114(13) 0.000
C1 0.040(5) 0.039(5) 0.031(5) 0.011(4) 0.011(4) 0.003(4)
C2 0.040(5) 0.039(5) 0.031(5) 0.011(4) 0.011(4) 0.003(4)
C3 0.040(5) 0.039(5) 0.031(5) 0.011(4) 0.011(4) 0.003(4)
C4 0.040(5) 0.039(5) 0.031(5) 0.011(4) 0.011(4) 0.003(4)
C5 0.040(5) 0.039(5) 0.031(5) 0.011(4) 0.011(4) 0.003(4)
C6 0.033(3) 0.034(4) 0.045(4) -0.005(3) 0.012(3) 0.002(3)
C7 0.033(3) 0.034(4) 0.045(4) -0.005(3) 0.012(3) 0.002(3)
C8 0.033(3) 0.034(4) 0.045(4) -0.005(3) 0.012(3) 0.002(3)
C9 0.033(3) 0.034(4) 0.045(4) -0.005(3) 0.012(3) 0.002(3)
C10 0.033(3) 0.034(4) 0.045(4) -0.005(3) 0.012(3) 0.002(3)
C11 0.033(3) 0.034(4) 0.045(4) -0.005(3) 0.012(3) 0.002(3)
C12 0.033(3) 0.034(4) 0.045(4) -0.005(3) 0.012(3) 0.002(3)
C13 0.033(3) 0.034(4) 0.045(4) -0.005(3) 0.012(3) 0.002(3)
C14 0.053(6) 0.050(6) 0.035(5) 0.004(4) 0.024(4) 0.006(4)
C15 0.053(6) 0.050(6) 0.035(5) 0.004(4) 0.024(4) 0.006(4)
C16 0.053(6) 0.050(6) 0.035(5) 0.004(4) 0.024(4) 0.006(4)
C17 0.053(6) 0.050(6) 0.035(5) 0.004(4) 0.024(4) 0.006(4)
C18 0.053(6) 0.050(6) 0.035(5) 0.004(4) 0.024(4) 0.006(4)
C19 0.031(4) 0.023(4) 0.039(5) 0.001(3) 0.009(3) 0.000(3)
C20 0.031(4) 0.023(4) 0.039(5) 0.001(3) 0.009(3) 0.000(3)
C21 0.031(4) 0.023(4) 0.039(5) 0.001(3) 0.009(3) 0.000(3)
C22 0.031(4) 0.023(4) 0.039(5) 0.001(3) 0.009(3) 0.000(3)
C23 0.031(4) 0.023(4) 0.039(5) 0.001(3) 0.009(3) 0.000(3)
C24 0.021(3) 0.041(4) 0.046(4) 0.003(3) 0.018(3) 0.002(3)
C25 0.021(3) 0.041(4) 0.046(4) 0.003(3) 0.018(3) 0.002(3)
C26 0.021(3) 0.041(4) 0.046(4) 0.003(3) 0.018(3) 0.002(3)
C27 0.021(3) 0.041(4) 0.046(4) 0.003(3) 0.018(3) 0.002(3)
C28 0.021(3) 0.041(4) 0.046(4) 0.003(3) 0.018(3) 0.002(3)
C29 0.021(3) 0.041(4) 0.046(4) 0.003(3) 0.018(3) 0.002(3)
C30 0.021(3) 0.041(4) 0.046(4) 0.003(3) 0.018(3) 0.002(3)
C31 0.021(3) 0.041(4) 0.046(4) 0.003(3) 0.018(3) 0.002(3)
C32 0.032(4) 0.043(5) 0.047(5) -0.009(4) 0.006(4) 0.006(4)
C33 0.032(4) 0.043(5) 0.047(5) -0.009(4) 0.006(4) 0.006(4)
C34 0.032(4) 0.043(5) 0.047(5) -0.009(4) 0.006(4) 0.006(4)
C35 0.032(4) 0.043(5) 0.047(5) -0.009(4) 0.006(4) 0.006(4)
C36 0.032(4) 0.043(5) 0.047(5) -0.009(4) 0.006(4) 0.006(4)
N1 0.040(5) 0.039(5) 0.031(5) 0.011(4) 0.011(4) 0.003(4)
N2 0.033(3) 0.034(4) 0.045(4) -0.005(3) 0.012(3) 0.002(3)
N3 0.033(3) 0.034(4) 0.045(4) -0.005(3) 0.012(3) 0.002(3)
N4 0.053(6) 0.050(6) 0.035(5) 0.004(4) 0.024(4) 0.006(4)
N5 0.031(4) 0.023(4) 0.039(5) 0.001(3) 0.009(3) 0.000(3)
N6 0.021(3) 0.041(4) 0.046(4) 0.003(3) 0.018(3) 0.002(3)
N7 0.021(3) 0.041(4) 0.046(4) 0.003(3) 0.018(3) 0.002(3)
N8 0.032(4) 0.043(5) 0.047(5) -0.009(4) 0.006(4) 0.006(4)
B1 0.074(5) 0.071(5) 0.066(5) -0.024(4) 0.031(4) -0.014(4)
F1 0.074(5) 0.071(5) 0.066(5) -0.024(4) 0.031(4) -0.014(4)
F2 0.074(5) 0.071(5) 0.066(5) -0.024(4) 0.031(4) -0.014(4)
F3 0.074(5) 0.071(5) 0.066(5) -0.024(4) 0.031(4) -0.014(4)
F4 0.074(5) 0.071(5) 0.066(5) -0.024(4) 0.031(4) -0.014(4)
B2 0.209(19) 0.29(3) 0.38(3) -0.19(3) -0.06(2) 0.19(2)
F5 0.209(19) 0.29(3) 0.38(3) -0.19(3) -0.06(2) 0.19(2)
F6 0.209(19) 0.29(3) 0.38(3) -0.19(3) -0.06(2) 0.19(2)
F7 0.209(19) 0.29(3) 0.38(3) -0.19(3) -0.06(2) 0.19(2)
F8 0.209(19) 0.29(3) 0.38(3) -0.19(3) -0.06(2) 0.19(2)
B3 0.064(7) 0.010(5) 0.011(5) -0.001(4) 0.010(5) 0.013(5)
F9 0.064(7) 0.010(5) 0.011(5) -0.001(4) 0.010(5) 0.013(5)
F10 0.064(7) 0.010(5) 0.011(5) -0.001(4) 0.010(5) 0.013(5)
F11 0.064(7) 0.010(5) 0.011(5) -0.001(4) 0.010(5) 0.013(5)
F12 0.064(7) 0.010(5) 0.011(5) -0.001(4) 0.010(5) 0.013(5)

loop_
_atom_type_symbol
_atom_type_description
_atom_type_scat_dispersion_real
_atom_type_scat_dispersion_imag
_atom_type_scat_source
C C 0.0033 0.0016 'International Tables Vol C Tables 4.2.6.8 and 6.1.1.4'
H H 0.0000 0.0000 'International Tables Vol C Tables 4.2.6.8 and 6.1.1.4'
B B 0.0013 0.0007 'International Tables Vol C Tables 4.2.6.8 and 6.1.1.4'
N N 0.0061 0.0033 'International Tables Vol C Tables 4.2.6.8 and 6.1.1.4'
F F 0.0171 0.0103 'International Tables Vol C Tables 4.2.6.8 and 6.1.1.4'
Ag Ag -0.8971 1.1015 'International Tables Vol C Tables 4.2.6.8 and 6.1.1.4'

loop_
_geom_angle_atom_site_label_1
_geom_angle_atom_site_label_2
_geom_angle_atom_site_label_3
_geom_angle
_geom_angle_site_symmetry_1
_geom_angle_site_symmetry_3
N5 Ag1 N2 155.0(6) . .
N5 Ag1 N3 130.2(6) . .
N2 Ag1 N3 74.5(6) . .
N5 Ag1 Ag2 76.8(5) . .
N2 Ag1 Ag2 85.9(4) . .
N3 Ag1 Ag2 124.4(5) . .
N1 Ag2 N6 141.5(7) . .
N1 Ag2 N7 140.9(6) . .
N6 Ag2 N7 76.6(6) . .
N1 Ag2 Ag1 71.0(5) . .
N6 Ag2 Ag1 87.9(5) . .
N7 Ag2 Ag1 133.2(5) . .
N8 Ag3 N8 110.1(10) 3_445 4_648
N8 Ag3 N4 113.7(7) 3_445 .
N8 Ag3 N4 118.3(7) 4_648 .
N8 Ag3 N4 118.3(6) 3_445 2_658
N8 Ag3 N4 113.7(7) 4_648 2_658
N4 Ag3 N4 80.4(9) . 2_658
N1 C1 C2 123(2) . .
N1 C1 H1A 118.7 . .
C2 C1 H1A 118.7 . .
C3 C2 C1 115(2) . .
C3 C2 H2A 122.3 . .
C1 C2 H2A 122.3 . .
C4 C3 C2 120(2) . .
C4 C3 H3A 120.1 . .
C2 C3 H3A 120.1 . .
C3 C4 C5 123(2) . .
C3 C4 H4A 118.7 . .
C5 C4 H4A 118.7 . .
N1 C5 C4 120(2) . .
N1 C5 C6 117.6(19) . .
C4 C5 C6 122.0(18) . .
N2 C6 C5 113.1(18) . .
N2 C6 H6A 109.0 . .
C5 C6 H6A 109.0 . .
N2 C6 H6B 109.0 . .
C5 C6 H6B 109.0 . .
H6A C6 H6B 107.8 . .
N2 C7 C12 114.9(17) . .
N2 C7 C8 110.5(16) . .
C12 C7 C8 103.3(17) . .
N2 C7 H7A 109.3 . .
C12 C7 H7A 109.3 . .
C8 C7 H7A 109.3 . .
C9 C8 C7 106.5(17) . .
C9 C8 H8A 110.4 . .
C7 C8 H8A 110.4 . .
C9 C8 H8B 110.4 . .
C7 C8 H8B 110.4 . .
H8A C8 H8B 108.6 . .
C10 C9 C8 112.2(19) . .
C10 C9 H9A 109.2 . .
C8 C9 H9A 109.2 . .
C10 C9 H9B 109.2 . .
C8 C9 H9B 109.2 . .
H9A C9 H9B 107.9 . .
C9 C10 C11 117(2) . .
C9 C10 H10A 108.1 . .
C11 C10 H10A 108.1 . .
C9 C10 H10B 108.1 . .
C11 C10 H10B 108.1 . .
H10A C10 H10B 107.3 . .
C10 C11 C12 109.6(17) . .
C10 C11 H11A 109.7 . .
C12 C11 H11A 109.7 . .
C10 C11 H11B 109.7 . .
C12 C11 H11B 109.7 . .
H11A C11 H11B 108.2 . .
N3 C12 C11 109.6(16) . .
N3 C12 C7 105.2(16) . .
C11 C12 C7 107.7(17) . .
N3 C12 H12A 111.3 . .
C11 C12 H12A 111.3 . .
C7 C12 H12A 111.3 . .
C14 C13 N3 104.2(17) . .
C14 C13 H13A 110.9 . .
N3 C13 H13A 110.9 . .
C14 C13 H13B 110.9 . .
N3 C13 H13B 110.9 . .
H13A C13 H13B 108.9 . .
C18 C14 C15 121(2) . .
C18 C14 C13 116(2) . .
C15 C14 C13 123(2) . .
C14 C15 C16 109(2) . .
C14 C15 H15A 125.5 . .
C16 C15 H15A 125.5 . .
C17 C16 C15 125(2) . .
C17 C16 H16A 117.4 . .
C15 C16 H16A 117.4 . .
C16 C17 N4 124(2) . .
C16 C17 H17A 118.1 . .
N4 C17 H17A 118.1 . .
N4 C18 C14 122(2) . .
N4 C18 H18A 118.8 . .
C14 C18 H18A 118.8 . .
N5 C19 C20 123.8(19) . .
N5 C19 H19A 118.1 . .
C20 C19 H19A 118.1 . .
C19 C20 C21 118.5(19) . .
C19 C20 H20A 120.8 . .
C21 C20 H20A 120.8 . .
C20 C21 C22 117.4(18) . .
C20 C21 H21A 121.3 . .
C22 C21 H21A 121.3 . .
C23 C22 C21 117.0(17) . .
C23 C22 H22A 121.5 . .
C21 C22 H22A 121.5 . .
N5 C23 C22 124.3(18) . .
N5 C23 C24 117.7(17) . .
C22 C23 C24 117.7(17) . .
N6 C24 C23 106.2(18) . .
N6 C24 H24A 110.5 . .
C23 C24 H24A 110.5 . .
N6 C24 H24B 110.5 . .
C23 C24 H24B 110.5 . .
H24A C24 H24B 108.7 . .
C26 C25 N6 112.2(16) . .
C26 C25 C30 103.0(17) . .
N6 C25 C30 107.3(15) . .
C26 C25 H25A 111.3 . .
N6 C25 H25A 111.3 . .
C30 C25 H25A 111.3 . .
C27 C26 C25 111.5(18) . .
C27 C26 H26A 109.3 . .
C25 C26 H26A 109.3 . .
C27 C26 H26B 109.3 . .
C25 C26 H26B 109.3 . .
H26A C26 H26B 108.0 . .
C26 C27 C28 110.5(18) . .
C26 C27 H27A 109.5 . .
C28 C27 H27A 109.5 . .
C26 C27 H27B 109.5 . .
C28 C27 H27B 109.5 . .
H27A C27 H27B 108.1 . .
C29 C28 C27 112.4(19) . .
C29 C28 H28A 109.1 . .
C27 C28 H28A 109.1 . .
C29 C28 H28B 109.1 . .
C27 C28 H28B 109.1 . .
H28A C28 H28B 107.8 . .
C28 C29 C30 106.5(18) . .
C28 C29 H29A 110.4 . .
C30 C29 H29A 110.4 . .
C28 C29 H29B 110.4 . .
C30 C29 H29B 110.4 . .
H29A C29 H29B 108.6 . .
N7 C30 C29 114.6(17) . .
N7 C30 C25 107.0(16) . .
C29 C30 C25 108.0(16) . .
N7 C30 H30A 109.0 . .
C29 C30 H30A 109.0 . .
C25 C30 H30A 109.0 . .
C32 C31 N7 110.5(18) . .
C32 C31 H31A 109.6 . .
N7 C31 H31A 109.6 . .
C32 C31 H31B 109.6 . .
N7 C31 H31B 109.6 . .
H31A C31 H31B 108.1 . .
C33 C32 C36 116(2) . .
C33 C32 C31 126(2) . .
C36 C32 C31 117(2) . .
C32 C33 C34 126(2) . .
C32 C33 H33A 117.2 . .
C34 C33 H33A 117.2 . .
C33 C34 C35 114(2) . .
C33 C34 H34A 122.8 . .
C35 C34 H34A 122.8 . .
N8 C35 C34 124(2) . .
N8 C35 H35A 118.1 . .
C34 C35 H35A 118.1 . .
C32 C36 N8 121(2) . .
C32 C36 H36A 119.3 . .
N8 C36 H36A 119.3 . .
C1 N1 C5 119(2) . .
C1 N1 Ag2 117.0(14) . .
C5 N1 Ag2 124.1(15) . .
C7 N2 C6 119.8(18) . .
C7 N2 Ag1 110.7(12) . .
C6 N2 Ag1 112.8(12) . .
C7 N2 H2B 103.9 . .
C6 N2 H2B 103.9 . .
Ag1 N2 H2B 103.9 . .
C12 N3 C13 106.6(15) . .
C12 N3 Ag1 110.0(12) . .
C13 N3 Ag1 115.7(12) . .
C12 N3 H3B 108.1 . .
C13 N3 H3B 108.1 . .
Ag1 N3 H3B 108.1 . .
C18 N4 C17 118(2) . .
C18 N4 Ag3 116.5(15) . .
C17 N4 Ag3 116.7(15) . .
C23 N5 C19 119.0(17) . .
C23 N5 Ag1 123.9(13) . .
C19 N5 Ag1 115.6(13) . .
C24 N6 C25 104.2(15) . .
C24 N6 Ag2 116.4(13) . .
C25 N6 Ag2 113.9(10) . .
C24 N6 H6C 107.3 . .
C25 N6 H6C 107.3 . .
Ag2 N6 H6C 107.3 . .
C30 N7 C31 114.4(16) . .
C30 N7 Ag2 109.9(12) . .
C31 N7 Ag2 111.2(12) . .
C30 N7 H7B 107.0 . .
C31 N7 H7B 107.0 . .
Ag2 N7 H7B 107.0 . .
C35 N8 C36 116.7(19) . .
C35 N8 Ag3 122.3(15) . 3
C36 N8 Ag3 120.9(14) . 3
F3 B1 F1 108.1(11) . .
F3 B1 F4 110.5(11) . .
F1 B1 F4 109.8(11) . .
F3 B1 F2 111.2(11) . .
F1 B1 F2 110.7(11) . .
F4 B1 F2 106.6(11) . .
F6 B2 F7 110.4(15) . .
F6 B2 F5 107.4(14) . .
F7 B2 F5 108.9(14) . .
F6 B2 F8 110.0(14) . .
F7 B2 F8 109.9(14) . .
F5 B2 F8 110.2(13) . .
F10 B3 F11 110.2(9) . .
F10 B3 F9 109.9(9) . .
F11 B3 F9 110.7(9) . .
F10 B3 F12 109.1(9) . .
F11 B3 F12 109.2(9) . .
F9 B3 F12 107.6(8) . .

loop_
_geom_bond_atom_site_label_1
_geom_bond_atom_site_label_2
_geom_bond_distance
_geom_bond_site_symmetry_2
Ag1 N5 2.223(16) .
Ag1 N2 2.372(15) .
Ag1 N3 2.386(18) .
Ag1 Ag2 3.126(3) .
Ag2 N1 2.213(18) .
Ag2 N6 2.285(16) .
Ag2 N7 2.365(18) .
Ag3 N8 2.334(18) 3_445
Ag3 N8 2.334(18) 4_648
Ag3 N4 2.39(2) .
Ag3 N4 2.39(2) 2_658
C1 N1 1.28(3) .
C1 C2 1.46(3) .
C1 H1A 0.9500 .
C2 C3 1.42(3) .
C2 H2A 0.9500 .
C3 C4 1.23(3) .
C3 H3A 0.9500 .
C4 C5 1.42(3) .
C4 H4A 0.9500 .
C5 N1 1.32(3) .
C5 C6 1.54(3) .
C6 N2 1.45(3) .
C6 H6A 0.9900 .
C6 H6B 0.9900 .
C7 N2 1.39(3) .
C7 C12 1.57(3) .
C7 C8 1.60(3) .
C7 H7A 1.0000 .
C8 C9 1.53(3) .
C8 H8A 0.9900 .
C8 H8B 0.9900 .
C9 C10 1.35(3) .
C9 H9A 0.9900 .
C9 H9B 0.9900 .
C10 C11 1.54(3) .
C10 H10A 0.9900 .
C10 H10B 0.9900 .
C11 C12 1.55(3) .
C11 H11A 0.9900 .
C11 H11B 0.9900 .
C12 N3 1.53(3) .
C12 H12A 1.0000 .
C13 C14 1.55(3) .
C13 N3 1.59(3) .
C13 H13A 0.9900 .
C13 H13B 0.9900 .
C14 C18 1.39(3) .
C14 C15 1.45(3) .
C15 C16 1.46(3) .
C15 H15A 0.9500 .
C16 C17 1.26(3) .
C16 H16A 0.9500 .
C17 N4 1.33(3) .
C17 H17A 0.9500 .
C18 N4 1.31(3) .
C18 H18A 0.9500 .
C19 N5 1.34(3) .
C19 C20 1.37(3) .
C19 H19A 0.9500 .
C20 C21 1.40(3) .
C20 H20A 0.9500 .
C21 C22 1.47(3) .
C21 H21A 0.9500 .
C22 C23 1.36(3) .
C22 H22A 0.9500 .
C23 N5 1.32(2) .
C23 C24 1.57(3) .
C24 N6 1.48(3) .
C24 H24A 0.9900 .
C24 H24B 0.9900 .
C25 C26 1.51(3) .
C25 N6 1.55(3) .
C25 C30 1.64(3) .
C25 H25A 1.0000 .
C26 C27 1.48(3) .
C26 H26A 0.9900 .
C26 H26B 0.9900 .
C27 C28 1.49(3) .
C27 H27A 0.9900 .
C27 H27B 0.9900 .
C28 C29 1.45(3) .
C28 H28A 0.9900 .
C28 H28B 0.9900 .
C29 C30 1.55(3) .
C29 H29A 0.9900 .
C29 H29B 0.9900 .
C30 N7 1.52(3) .
C30 H30A 1.0000 .
C31 C32 1.43(3) .
C31 N7 1.53(2) .
C31 H31A 0.9900 .
C31 H31B 0.9900 .
C32 C33 1.30(3) .
C32 C36 1.35(3) .
C33 C34 1.36(3) .
C33 H33A 0.9500 .
C34 C35 1.39(3) .
C34 H34A 0.9500 .
C35 N8 1.29(3) .
C35 H35A 0.9500 .
C36 N8 1.41(3) .
C36 H36A 0.9500 .
N2 H2B 0.9300 .
N3 H3B 0.9300 .
N6 H6C 0.9300 .
N7 H7B 0.9300 .
N8 Ag3 2.334(18) 3
B1 F3 1.361(9) .
B1 F1 1.363(9) .
B1 F4 1.369(9) .
B1 F2 1.369(9) .
B2 F6 1.354(10) .
B2 F7 1.355(10) .
B2 F5 1.357(10) .
B2 F8 1.359(10) .
B3 F10 1.357(9) .
B3 F11 1.357(9) .
B3 F9 1.363(9) .
B3 F12 1.375(9) .
